data_4069679
loop_
_publ_author_name
'Yadav, Mahendra'
'Singh, Ashish Kumar'
'Pandey, Daya Shankar'

_publ_section_title
;
 First Examples of Heteroleptic Dipyrrin/\h5-Pentamethylcyclopentadienyl
 Rhodium/Iridium(III) Complexes and Their Catalytic Activity
;
_journal_issue 16
_journal_name_full Organometallics
_journal_page_first 4713
_journal_paper_doi 10.1021/om900349v
_journal_volume 28
_journal_year 2009
_chemical_formula_sum 'C44 H40 F3 Ir N3 O5 P S'
_chemical_formula_weight 1003.02
_chemical_name_systematic
;
 ?
;
_space_group_IT_number 19
_symmetry_cell_setting orthorhombic
_symmetry_space_group_name_Hall 'P 2ac 2ab'
_symmetry_space_group_name_H-M 'P 21 21 21'
_atom_sites_solution_hydrogens geom
_atom_sites_solution_primary direct
_atom_sites_solution_secondary difmap
_audit_creation_method SHELXL-97
_cell_angle_alpha 90.00
_cell_angle_beta 90.00
_cell_angle_gamma 90.00
_cell_formula_units_Z 4
_cell_length_a 13.0911(11)
_cell_length_b 14.3862(13)
_cell_length_c 21.2380(18)
_cell_measurement_temperature 293(2)
_cell_volume 3999.8(6)
_computing_cell_refinement 'Bruker SAINT'
_computing_data_collection 'Bruker SMART'
_computing_data_reduction 'Bruker SAINT'
_computing_molecular_graphics ortep
_computing_publication_material ciftab
_computing_structure_refinement 'SHELXL-97 (Sheldrick, 1997)'
_computing_structure_solution 'SHELXS-97 (Sheldrick, 1990)'
_diffrn_ambient_temperature 293(2)
_diffrn_measured_fraction_theta_full 0.999
_diffrn_measured_fraction_theta_max 0.999
_diffrn_measurement_device_type 'Bruker SMART 1000CCD'
_diffrn_measurement_method 'Omega- and Phi-scans'
_diffrn_radiation_monochromator graphite
_diffrn_radiation_source 'fine-focus sealed tube'
_diffrn_radiation_type MoK\a
_diffrn_radiation_wavelength 0.71073
_diffrn_reflns_av_R_equivalents 0.0535
_diffrn_reflns_av_sigmaI/netI 0.0647
_diffrn_reflns_limit_h_max 13
_diffrn_reflns_limit_h_min -15
_diffrn_reflns_limit_k_max 13
_diffrn_reflns_limit_k_min -17
_diffrn_reflns_limit_l_max 24
_diffrn_reflns_limit_l_min -25
_diffrn_reflns_number 20650
_diffrn_reflns_theta_full 25.00
_diffrn_reflns_theta_max 25.00
_diffrn_reflns_theta_min 2.10
_exptl_absorpt_coefficient_mu 3.495
_exptl_absorpt_correction_T_max 0.5135
_exptl_absorpt_correction_T_min 0.3828
_exptl_absorpt_correction_type multi-scan
_exptl_crystal_colour red
_exptl_crystal_density_diffrn 1.666
_exptl_crystal_density_method 'not measured'
_exptl_crystal_description block
_exptl_crystal_F_000 2000
_exptl_crystal_size_max 0.34
_exptl_crystal_size_mid 0.26
_exptl_crystal_size_min 0.22
_refine_diff_density_max 2.272
_refine_diff_density_min -0.788
_refine_diff_density_rms 0.116
_refine_ls_abs_structure_details 'Flack H D (1983), Acta Cryst. A39, 876-881'
_refine_ls_abs_structure_Flack -0.027(7)
_refine_ls_extinction_method none
_refine_ls_goodness_of_fit_ref 0.977
_refine_ls_hydrogen_treatment riding
_refine_ls_matrix_type full
_refine_ls_number_parameters 528
_refine_ls_number_reflns 7057
_refine_ls_number_restraints 0
_refine_ls_restrained_S_all 0.977
_refine_ls_R_factor_all 0.0403
_refine_ls_R_factor_gt 0.0336
_refine_ls_shift/su_max 0.003
_refine_ls_shift/su_mean 0.000
_refine_ls_structure_factor_coef Fsqd
_refine_ls_weighting_details 'calc w=1/[\s^2^(Fo^2^)+(0.0271P)^2^+0.0000P] where P=(Fo^2^+2Fc^2^)/3'
_refine_ls_weighting_scheme calc
_refine_ls_wR_factor_gt 0.0684
_refine_ls_wR_factor_ref 0.0719
_reflns_number_gt 6278
_reflns_number_total 7057
_reflns_threshold_expression >2sigma(I)
_cod_data_source_file om900349v_si_001.cif
_cod_data_source_block complex11
_cod_depositor_comments
;
The following automatic conversions were performed:

'_symmetry_cell_setting' value 'Orthorhombic' changed to
'orthorhombic' according to
/home/saulius/struct/CIF-dictionaries/cif_core.dic dictionary named
'cif_core.dic' version 2.4.2 from 2011-04-26.

Automatic conversion script
Id: cif_fix_values 1715 2011-07-08 13:25:40Z adriana 
;
_cod_database_code 4069679

loop_
_symmetry_equiv_pos_as_xyz
'x, y, z'
'-x+1/2, -y, z+1/2'
'x+1/2, -y+1/2, -z'
'-x, y+1/2, -z+1/2'

loop_
_atom_site_label
_atom_site_type_symbol
_atom_site_fract_x
_atom_site_fract_y
_atom_site_fract_z
_atom_site_U_iso_or_equiv
_atom_site_adp_type
_atom_site_occupancy
_atom_site_symmetry_multiplicity
_atom_site_calc_flag
_atom_site_refinement_flags
Ir1 Ir 0.005116(17) 0.980175(14) 0.929956(8) 0.01464(7) Uani 1 1 d .
F1 F 1.0794(3) 0.6454(4) 0.0023(2) 0.0445(13) Uani 1 1 d .
F2 F 1.0059(4) 0.5128(3) -0.00159(16) 0.0525(10) Uani 1 1 d .
F3 F 0.9158(3) 0.6377(4) -0.0069(2) 0.0406(13) Uani 1 1 d .
S1 S 0.98427(15) 0.59666(12) 0.10680(7) 0.0277(4) Uani 1 1 d .
P1 P 0.01514(12) 1.06868(10) 0.83903(6) 0.0154(3) Uani 1 1 d .
N1 N -0.1081(3) 1.0693(4) 0.9619(2) 0.0153(13) Uani 1 1 d .
N2 N 0.1093(4) 1.0695(4) 0.9735(2) 0.0149(12) Uani 1 1 d .
N3 N -0.0929(4) 1.3294(4) 1.2805(2) 0.0230(13) Uani 1 1 d .
O1 O -0.1620(3) 1.2928(3) 1.31058(19) 0.0309(12) Uani 1 1 d .
O2 O -0.0497(3) 1.4016(3) 1.29444(19) 0.0284(11) Uani 1 1 d .
O3 O 0.8951(3) 0.5397(4) 0.1158(2) 0.0363(14) Uani 1 1 d .
O5 O 1.0773(3) 0.5558(4) 0.1279(2) 0.0416(16) Uani 1 1 d .
O4 O 0.9703(4) 0.6932(3) 0.12244(19) 0.0396(14) Uani 1 1 d .
C1 C -0.0881(4) 0.8525(5) 0.9295(4) 0.0228(16) Uani 1 1 d .
C2 C -0.0498(5) 0.8691(5) 0.9929(3) 0.0220(17) Uani 1 1 d .
C3 C 0.0571(5) 0.8655(5) 0.9928(3) 0.0201(17) Uani 1 1 d .
C4 C 0.0899(4) 0.8481(5) 0.9290(4) 0.0185(15) Uani 1 1 d .
C5 C 0.0001(6) 0.8379(3) 0.8910(2) 0.0205(12) Uani 1 1 d .
C6 C -0.1975(5) 0.8359(6) 0.9131(4) 0.041(2) Uani 1 1 d .
H6A H -0.2103 0.8571 0.8710 0.061 Uiso 1 1 calc R
H6B H -0.2404 0.8692 0.9420 0.061 Uiso 1 1 calc R
H6C H -0.2121 0.7706 0.9159 0.061 Uiso 1 1 calc R
C7 C -0.1156(6) 0.8846(6) 1.0504(4) 0.037(2) Uani 1 1 d .
H7A H -0.1370 0.8256 1.0671 0.055 Uiso 1 1 calc R
H7B H -0.1746 0.9204 1.0390 0.055 Uiso 1 1 calc R
H7C H -0.0771 0.9174 1.0818 0.055 Uiso 1 1 calc R
C8 C 0.1251(5) 0.8770(6) 1.0482(3) 0.030(2) Uani 1 1 d .
H8A H 0.1009 0.9276 1.0736 0.045 Uiso 1 1 calc R
H8B H 0.1933 0.8901 1.0341 0.045 Uiso 1 1 calc R
H8C H 0.1250 0.8208 1.0726 0.045 Uiso 1 1 calc R
C9 C 0.1945(5) 0.8199(6) 0.9092(4) 0.034(2) Uani 1 1 d .
H9A H 0.2076 0.7574 0.9229 0.051 Uiso 1 1 calc R
H9B H 0.2438 0.8610 0.9278 0.051 Uiso 1 1 calc R
H9C H 0.1997 0.8230 0.8642 0.051 Uiso 1 1 calc R
C10 C -0.0024(7) 0.8041(4) 0.8244(2) 0.0391(16) Uani 1 1 d .
H10A H 0.0413 0.8423 0.7990 0.059 Uiso 1 1 calc R
H10B H -0.0711 0.8075 0.8087 0.059 Uiso 1 1 calc R
H10C H 0.0209 0.7409 0.8228 0.059 Uiso 1 1 calc R
C11 C -0.2052(4) 1.0685(5) 0.9446(3) 0.0194(15) Uani 1 1 d .
H11 H -0.2301 1.0378 0.9093 0.023 Uiso 1 1 calc R
C12 C -0.2651(5) 1.1197(5) 0.9862(3) 0.0258(17) Uani 1 1 d .
H12 H -0.3352 1.1295 0.9833 0.031 Uiso 1 1 calc R
C13 C -0.2018(5) 1.1529(5) 1.0317(3) 0.0226(17) Uani 1 1 d .
H13 H -0.2207 1.1888 1.0662 0.027 Uiso 1 1 calc R
C14 C -0.1023(5) 1.1228(5) 1.0169(3) 0.0183(16) Uani 1 1 d .
C15 C -0.0120(5) 1.1435(3) 1.0483(2) 0.0125(11) Uani 1 1 d .
C16 C 0.0858(5) 1.1217(5) 1.0274(3) 0.0166(15) Uani 1 1 d .
C17 C 0.1809(5) 1.1537(5) 1.0529(3) 0.0209(16) Uani 1 1 d .
H17 H 0.1894 1.1905 1.0885 0.025 Uiso 1 1 calc R
C18 C 0.2564(4) 1.1200(5) 1.0152(3) 0.0203(15) Uani 1 1 d .
H18 H 0.3262 1.1299 1.0201 0.024 Uiso 1 1 calc R
C19 C 0.2096(4) 1.0678(5) 0.9676(3) 0.0191(15) Uani 1 1 d .
H19 H 0.2445 1.0362 0.9360 0.023 Uiso 1 1 calc R
C20 C -0.0226(4) 1.1941(4) 1.1097(2) 0.0172(14) Uani 1 1 d .
C21 C -0.0262(5) 1.2893(4) 1.1126(3) 0.0265(17) Uani 1 1 d .
H21 H -0.0162 1.3238 1.0760 0.032 Uiso 1 1 calc R
C22 C -0.0444(5) 1.3351(5) 1.1691(3) 0.0261(16) Uani 1 1 d .
H22 H -0.0444 1.3997 1.1715 0.031 Uiso 1 1 calc R
C23 C -0.0625(4) 1.2815(5) 1.2212(3) 0.0188(14) Uani 1 1 d .
C24 C -0.0563(4) 1.1870(4) 1.2212(3) 0.0193(14) Uani 1 1 d .
H24 H -0.0662 1.1534 1.2581 0.023 Uiso 1 1 calc R
C25 C -0.0348(4) 1.1419(5) 1.1647(2) 0.0222(15) Uani 1 1 d .
H25 H -0.0286 1.0776 1.1635 0.027 Uiso 1 1 calc R
C26 C 0.0677(4) 1.1860(4) 0.8497(3) 0.0167(13) Uani 1 1 d .
C27 C 0.1433(4) 1.2207(5) 0.8108(3) 0.0225(16) Uani 1 1 d .
H27 H 0.1748 1.1820 0.7817 0.027 Uiso 1 1 calc R
C28 C 0.1722(4) 1.3131(5) 0.8152(3) 0.0225(15) Uani 1 1 d .
H28 H 0.2240 1.3355 0.7894 0.027 Uiso 1 1 calc R
C29 C 0.1254(5) 1.3722(5) 0.8571(3) 0.0258(16) Uani 1 1 d .
H29 H 0.1443 1.4345 0.8589 0.031 Uiso 1 1 calc R
C30 C 0.0489(5) 1.3377(5) 0.8973(3) 0.0254(16) Uani 1 1 d .
H30 H 0.0175 1.3768 0.9263 0.031 Uiso 1 1 calc R
C31 C 0.0209(5) 1.2455(4) 0.8934(2) 0.0201(14) Uani 1 1 d .
H31 H -0.0295 1.2225 0.9201 0.024 Uiso 1 1 calc R
C32 C -0.1077(4) 1.0920(5) 0.8015(3) 0.0177(14) Uani 1 1 d .
C33 C -0.1677(4) 1.0180(5) 0.7841(3) 0.0240(15) Uani 1 1 d .
H33 H -0.1446 0.9577 0.7910 0.029 Uiso 1 1 calc R
C34 C -0.2624(5) 1.0320(5) 0.7562(3) 0.0313(17) Uani 1 1 d .
H34 H -0.3024 0.9811 0.7452 0.038 Uiso 1 1 calc R
C35 C -0.2977(5) 1.1207(5) 0.7447(3) 0.0336(18) Uani 1 1 d .
H35 H -0.3608 1.1298 0.7256 0.040 Uiso 1 1 calc R
C36 C -0.2383(5) 1.1961(5) 0.7619(3) 0.0330(17) Uani 1 1 d .
H36 H -0.2613 1.2562 0.7543 0.040 Uiso 1 1 calc R
C37 C -0.1437(4) 1.1818(5) 0.7907(3) 0.0236(16) Uani 1 1 d .
H37 H -0.1044 1.2325 0.8029 0.028 Uiso 1 1 calc R
C38 C 0.0954(4) 1.0230(5) 0.7758(3) 0.0189(13) Uani 1 1 d .
C39 C 0.1920(4) 0.9912(5) 0.7924(3) 0.0201(15) Uani 1 1 d .
H39 H 0.2095 0.9858 0.8347 0.024 Uiso 1 1 calc R
C40 C 0.2625(5) 0.9673(5) 0.7465(3) 0.0250(15) Uani 1 1 d .
H40 H 0.3273 0.9467 0.7578 0.030 Uiso 1 1 calc R
C41 C 0.2358(4) 0.9744(5) 0.6841(3) 0.0276(15) Uani 1 1 d .
H41 H 0.2830 0.9588 0.6532 0.033 Uiso 1 1 calc R
C42 C 0.1392(5) 1.0045(5) 0.6668(3) 0.0315(17) Uani 1 1 d .
H42 H 0.1216 1.0080 0.6244 0.038 Uiso 1 1 calc R
C43 C 0.0688(4) 1.0295(5) 0.7127(3) 0.0217(14) Uani 1 1 d .
H43 H 0.0042 1.0505 0.7013 0.026 Uiso 1 1 calc R
C111 C 0.9967(6) 0.5970(4) 0.0220(2) 0.0229(12) Uani 1 1 d .

loop_
_atom_site_aniso_label
_atom_site_aniso_U_11
_atom_site_aniso_U_22
_atom_site_aniso_U_33
_atom_site_aniso_U_23
_atom_site_aniso_U_13
_atom_site_aniso_U_12
Ir1 0.01467(11) 0.01468(11) 0.01458(10) -0.00019(8) -0.00037(12) 0.00078(12)
F1 0.035(3) 0.059(4) 0.040(3) 0.013(3) 0.008(2) -0.005(2)
F2 0.065(3) 0.041(2) 0.052(2) -0.0217(18) -0.007(3) 0.013(3)
F3 0.040(3) 0.051(4) 0.030(2) 0.003(2) -0.010(2) 0.010(2)
S1 0.0293(11) 0.0264(9) 0.0274(7) 0.0061(6) -0.0054(8) -0.0024(9)
P1 0.0163(8) 0.0159(8) 0.0139(6) -0.0018(5) -0.0006(7) 0.0012(7)
N1 0.010(3) 0.016(3) 0.020(3) -0.005(2) 0.005(2) -0.001(2)
N2 0.017(3) 0.009(3) 0.019(3) 0.005(2) 0.001(2) -0.002(2)
N3 0.020(3) 0.029(4) 0.020(3) -0.004(3) -0.003(2) 0.004(3)
O1 0.030(3) 0.044(3) 0.019(2) -0.002(2) 0.009(2) -0.003(2)
O2 0.020(2) 0.035(3) 0.031(2) -0.014(2) -0.0018(19) -0.001(2)
O3 0.020(2) 0.037(4) 0.051(3) 0.021(3) 0.003(2) -0.004(2)
O5 0.024(3) 0.059(4) 0.043(3) 0.020(3) -0.017(2) -0.002(3)
O4 0.054(4) 0.033(3) 0.032(2) -0.008(2) -0.002(2) 0.000(2)
C1 0.014(3) 0.015(4) 0.039(4) 0.006(5) -0.004(4) -0.002(3)
C2 0.029(4) 0.014(4) 0.023(4) 0.002(3) 0.007(3) -0.001(3)
C3 0.020(4) 0.013(4) 0.028(4) 0.008(3) -0.006(3) 0.000(3)
C4 0.023(3) 0.014(4) 0.019(3) 0.007(4) 0.005(3) 0.004(3)
C5 0.024(3) 0.014(3) 0.023(3) -0.003(2) -0.008(4) 0.002(4)
C6 0.019(4) 0.032(5) 0.071(7) 0.013(5) -0.018(4) -0.008(3)
C7 0.042(5) 0.026(5) 0.043(5) 0.008(4) 0.019(4) -0.003(4)
C8 0.037(4) 0.025(5) 0.027(5) 0.009(4) -0.009(3) -0.001(4)
C9 0.033(4) 0.018(5) 0.052(5) 0.007(4) 0.012(4) 0.012(3)
C10 0.063(5) 0.026(4) 0.028(3) -0.009(2) -0.009(5) 0.005(5)
C11 0.018(3) 0.018(4) 0.023(4) -0.001(3) -0.002(3) -0.001(3)
C12 0.016(3) 0.027(4) 0.035(4) 0.000(4) 0.003(3) -0.003(3)
C13 0.022(4) 0.028(5) 0.017(4) -0.001(3) 0.005(3) 0.007(3)
C14 0.017(3) 0.020(4) 0.017(4) 0.007(3) 0.000(3) 0.003(3)
C15 0.014(3) 0.009(3) 0.014(2) 0.0051(19) 0.006(3) 0.000(3)
C16 0.020(3) 0.014(4) 0.016(3) 0.004(3) -0.004(3) 0.001(3)
C17 0.027(4) 0.022(4) 0.013(3) -0.003(3) -0.006(3) -0.004(3)
C18 0.009(3) 0.028(4) 0.023(4) 0.001(3) -0.006(3) -0.006(3)
C19 0.013(3) 0.018(4) 0.026(4) 0.002(3) 0.003(3) 0.000(3)
C20 0.015(4) 0.018(3) 0.019(3) 0.004(2) 0.002(2) -0.001(3)
C21 0.043(5) 0.021(4) 0.016(3) 0.003(2) 0.004(3) -0.001(3)
C22 0.033(4) 0.015(4) 0.030(3) -0.007(3) 0.008(3) 0.002(3)
C23 0.014(3) 0.029(4) 0.013(3) -0.002(3) 0.003(2) 0.003(3)
C24 0.021(3) 0.024(4) 0.014(3) 0.000(3) -0.002(3) -0.005(3)
C25 0.026(4) 0.021(4) 0.020(3) 0.002(3) 0.002(3) -0.001(3)
C26 0.012(3) 0.019(4) 0.019(3) -0.003(3) -0.005(2) 0.001(3)
C27 0.017(3) 0.030(5) 0.021(3) 0.004(3) -0.006(3) 0.001(3)
C28 0.014(3) 0.027(4) 0.026(3) 0.007(3) -0.003(3) -0.004(3)
C29 0.030(4) 0.019(4) 0.028(4) 0.007(3) -0.013(3) -0.006(3)
C30 0.034(4) 0.022(4) 0.020(3) 0.000(3) -0.008(3) 0.000(3)
C31 0.025(4) 0.022(3) 0.014(3) 0.001(2) -0.003(3) -0.001(3)
C32 0.012(3) 0.026(4) 0.015(3) 0.004(3) 0.003(2) 0.001(3)
C33 0.020(3) 0.024(4) 0.029(4) -0.004(3) -0.009(3) 0.004(3)
C34 0.030(4) 0.035(5) 0.029(4) -0.010(3) -0.007(3) -0.002(3)
C35 0.021(4) 0.040(5) 0.039(4) -0.006(4) -0.009(3) 0.006(3)
C36 0.028(4) 0.031(4) 0.041(4) 0.001(3) -0.005(3) 0.008(3)
C37 0.019(3) 0.025(4) 0.027(4) 0.003(3) -0.004(3) 0.003(3)
C38 0.027(3) 0.014(3) 0.016(3) -0.003(3) 0.006(2) -0.004(3)
C39 0.019(3) 0.026(4) 0.015(3) 0.000(3) 0.004(2) -0.001(3)
C40 0.021(3) 0.027(4) 0.027(4) 0.003(3) 0.008(3) -0.004(3)
C41 0.022(3) 0.033(4) 0.028(4) -0.006(3) 0.012(3) -0.007(3)
C42 0.036(4) 0.038(5) 0.020(3) -0.006(3) 0.001(3) -0.007(3)
C43 0.018(3) 0.027(4) 0.019(3) -0.003(3) 0.002(2) 0.002(3)
C111 0.017(3) 0.024(3) 0.028(3) -0.002(2) -0.003(4) -0.004(4)

loop_
_atom_type_symbol
_atom_type_description
_atom_type_scat_dispersion_real
_atom_type_scat_dispersion_imag
_atom_type_scat_source
C C 0.0033 0.0016 'International Tables Vol C Tables 4.2.6.8 and 6.1.1.4'
H H 0.0000 0.0000 'International Tables Vol C Tables 4.2.6.8 and 6.1.1.4'
O O 0.0106 0.0060 'International Tables Vol C Tables 4.2.6.8 and 6.1.1.4'
N N 0.0061 0.0033 'International Tables Vol C Tables 4.2.6.8 and 6.1.1.4'
P P 0.1023 0.0942 'International Tables Vol C Tables 4.2.6.8 and 6.1.1.4'
S S 0.1246 0.1234 'International Tables Vol C Tables 4.2.6.8 and 6.1.1.4'
F F 0.0171 0.0103 'International Tables Vol C Tables 4.2.6.8 and 6.1.1.4'
Ir Ir -1.4442 7.9887 'International Tables Vol C Tables 4.2.6.8 and 6.1.1.4'

loop_
_geom_angle_atom_site_label_1
_geom_angle_atom_site_label_2
_geom_angle_atom_site_label_3
_geom_angle
N1 Ir1 N2 86.64(16)
N1 Ir1 C4 153.8(2)
N2 Ir1 C4 101.9(2)
N1 Ir1 C2 90.9(2)
N2 Ir1 C2 113.0(2)
C4 Ir1 C2 62.9(3)
N1 Ir1 C1 96.9(2)
N2 Ir1 C1 151.1(2)
C4 Ir1 C1 63.89(18)
C2 Ir1 C1 38.6(3)
N1 Ir1 C5 132.4(3)
N2 Ir1 C5 139.0(3)
C4 Ir1 C5 37.9(2)
C2 Ir1 C5 63.0(2)
C1 Ir1 C5 37.8(3)
N1 Ir1 C3 118.7(2)
N2 Ir1 C3 89.5(2)
C4 Ir1 C3 38.0(3)
C2 Ir1 C3 36.84(19)
C1 Ir1 C3 63.6(3)
C5 Ir1 C3 63.1(2)
N1 Ir1 P1 88.49(16)
N2 Ir1 P1 89.66(15)
C4 Ir1 P1 115.98(19)
C2 Ir1 P1 157.3(2)
C1 Ir1 P1 119.0(2)
C5 Ir1 P1 101.46(13)
C3 Ir1 P1 152.69(19)
O5 S1 O3 114.7(3)
O5 S1 O4 115.7(3)
O3 S1 O4 114.5(3)
O5 S1 C111 103.7(4)
O3 S1 C111 101.9(3)
O4 S1 C111 103.8(3)
C38 P1 C32 104.6(3)
C38 P1 C26 101.9(3)
C32 P1 C26 102.4(3)
C38 P1 Ir1 116.6(2)
C32 P1 Ir1 114.53(19)
C26 P1 Ir1 115.08(18)
C11 N1 C14 106.8(5)
C11 N1 Ir1 126.2(5)
C14 N1 Ir1 125.0(4)
C19 N2 C16 107.9(5)
C19 N2 Ir1 126.6(5)
C16 N2 Ir1 123.2(4)
O2 N3 O1 125.6(5)
O2 N3 C23 118.4(5)
O1 N3 C23 116.0(5)
C5 C1 C2 106.0(5)
C5 C1 C6 128.1(7)
C2 C1 C6 124.8(7)
C5 C1 Ir1 71.3(3)
C2 C1 Ir1 70.7(4)
C6 C1 Ir1 131.7(5)
C3 C2 C1 109.6(7)
C3 C2 C7 125.3(8)
C1 C2 C7 125.1(6)
C3 C2 Ir1 72.5(5)
C1 C2 Ir1 70.7(4)
C7 C2 Ir1 124.7(5)
C2 C3 C4 107.8(7)
C2 C3 C8 126.3(8)
C4 C3 C8 125.8(6)
C2 C3 Ir1 70.7(5)
C4 C3 Ir1 69.9(4)
C8 C3 Ir1 125.1(5)
C5 C4 C3 107.6(5)
C5 C4 C9 124.6(7)
C3 C4 C9 125.8(6)
C5 C4 Ir1 71.4(3)
C3 C4 Ir1 72.1(4)
C9 C4 Ir1 134.6(5)
C1 C5 C4 109.0(4)
C1 C5 C10 124.8(7)
C4 C5 C10 125.7(7)
C1 C5 Ir1 70.9(3)
C4 C5 Ir1 70.7(3)
C10 C5 Ir1 131.0(4)
C1 C6 H6A 109.5
C1 C6 H6B 109.5
H6A C6 H6B 109.5
C1 C6 H6C 109.5
H6A C6 H6C 109.5
H6B C6 H6C 109.5
C2 C7 H7A 109.5
C2 C7 H7B 109.5
H7A C7 H7B 109.5
C2 C7 H7C 109.5
H7A C7 H7C 109.5
H7B C7 H7C 109.5
C3 C8 H8A 109.5
C3 C8 H8B 109.5
H8A C8 H8B 109.5
C3 C8 H8C 109.5
H8A C8 H8C 109.5
H8B C8 H8C 109.5
C4 C9 H9A 109.5
C4 C9 H9B 109.5
H9A C9 H9B 109.5
C4 C9 H9C 109.5
H9A C9 H9C 109.5
H9B C9 H9C 109.5
C5 C10 H10A 109.5
C5 C10 H10B 109.5
H10A C10 H10B 109.5
C5 C10 H10C 109.5
H10A C10 H10C 109.5
H10B C10 H10C 109.5
N1 C11 C12 111.2(6)
N1 C11 H11 124.4
C12 C11 H11 124.4
C13 C12 C11 107.0(6)
C13 C12 H12 126.5
C11 C12 H12 126.5
C12 C13 C14 107.3(6)
C12 C13 H13 126.4
C14 C13 H13 126.4
C15 C14 N1 124.3(6)
C15 C14 C13 127.9(7)
N1 C14 C13 107.8(6)
C16 C15 C14 125.6(5)
C16 C15 C20 118.1(5)
C14 C15 C20 116.3(5)
C15 C16 N2 125.7(6)
C15 C16 C17 127.3(6)
N2 C16 C17 106.8(5)
C18 C17 C16 107.1(6)
C18 C17 H17 126.5
C16 C17 H17 126.5
C17 C18 C19 107.3(5)
C17 C18 H18 126.3
C19 C18 H18 126.3
N2 C19 C18 110.9(6)
N2 C19 H19 124.6
C18 C19 H19 124.6
C21 C20 C25 119.7(5)
C21 C20 C15 121.7(5)
C25 C20 C15 118.5(5)
C20 C21 C22 121.1(5)
C20 C21 H21 119.4
C22 C21 H21 119.4
C23 C22 C21 117.4(6)
C23 C22 H22 121.3
C21 C22 H22 121.3
C22 C23 C24 123.4(5)
C22 C23 N3 117.9(6)
C24 C23 N3 118.6(5)
C23 C24 C25 118.5(5)
C23 C24 H24 120.7
C25 C24 H24 120.7
C24 C25 C20 119.6(6)
C24 C25 H25 120.2
C20 C25 H25 120.2
C27 C26 C31 119.1(6)
C27 C26 P1 121.8(5)
C31 C26 P1 118.6(4)
C26 C27 C28 120.2(6)
C26 C27 H27 119.9
C28 C27 H27 119.9
C29 C28 C27 121.0(6)
C29 C28 H28 119.5
C27 C28 H28 119.5
C28 C29 C30 119.4(6)
C28 C29 H29 120.3
C30 C29 H29 120.3
C31 C30 C29 119.5(6)
C31 C30 H30 120.2
C29 C30 H30 120.2
C30 C31 C26 120.7(6)
C30 C31 H31 119.7
C26 C31 H31 119.7
C33 C32 C37 118.8(5)
C33 C32 P1 118.6(5)
C37 C32 P1 122.6(5)
C32 C33 C34 120.8(7)
C32 C33 H33 119.6
C34 C33 H33 119.6
C35 C34 C33 120.6(7)
C35 C34 H34 119.7
C33 C34 H34 119.7
C34 C35 C36 119.4(6)
C34 C35 H35 120.3
C36 C35 H35 120.3
C35 C36 C37 119.8(7)
C35 C36 H36 120.1
C37 C36 H36 120.1
C32 C37 C36 120.6(6)
C32 C37 H37 119.7
C36 C37 H37 119.7
C39 C38 C43 119.7(5)
C39 C38 P1 117.1(4)
C43 C38 P1 122.8(5)
C40 C39 C38 120.6(6)
C40 C39 H39 119.7
C38 C39 H39 119.7
C41 C40 C39 119.4(6)
C41 C40 H40 120.3
C39 C40 H40 120.3
C40 C41 C42 120.8(6)
C40 C41 H41 119.6
C42 C41 H41 119.6
C41 C42 C43 119.9(6)
C41 C42 H42 120.0
C43 C42 H42 120.0
C42 C43 C38 119.6(5)
C42 C43 H43 120.2
C38 C43 H43 120.2
F2 C111 F1 106.4(6)
F2 C111 F3 107.2(5)
F1 C111 F3 105.2(4)
F2 C111 S1 112.6(4)
F1 C111 S1 112.4(4)
F3 C111 S1 112.4(5)

loop_
_geom_bond_atom_site_label_1
_geom_bond_atom_site_label_2
_geom_bond_distance
Ir1 N1 2.074(5)
Ir1 N2 2.090(5)
Ir1 C4 2.200(6)
Ir1 C2 2.205(7)
Ir1 C1 2.204(7)
Ir1 C5 2.209(5)
Ir1 C3 2.229(7)
Ir1 P1 2.3167(13)
F1 C111 1.354(8)
F2 C111 1.316(6)
F3 C111 1.357(8)
S1 O5 1.425(5)
S1 O3 1.439(5)
S1 O4 1.440(5)
S1 C111 1.809(5)
P1 C38 1.826(6)
P1 C32 1.827(6)
P1 C26 1.836(6)
N1 C11 1.323(7)
N1 C14 1.401(9)
N2 C19 1.319(7)
N2 C16 1.402(9)
N3 O2 1.219(7)
N3 O1 1.227(6)
N3 C23 1.489(7)
C1 C5 1.430(9)
C1 C2 1.456(11)
C1 C6 1.493(8)
C2 C3 1.401(7)
C2 C7 1.511(9)
C3 C4 1.443(10)
C3 C8 1.484(9)
C4 C5 1.433(9)
C4 C9 1.489(9)
C5 C10 1.495(7)
C6 H6A 0.9600
C6 H6B 0.9600
C6 H6C 0.9600
C7 H7A 0.9600
C7 H7B 0.9600
C7 H7C 0.9600
C8 H8A 0.9600
C8 H8B 0.9600
C8 H8C 0.9600
C9 H9A 0.9600
C9 H9B 0.9600
C9 H9C 0.9600
C10 H10A 0.9600
C10 H10B 0.9600
C10 H10C 0.9600
C11 C12 1.392(9)
C11 H11 0.9300
C12 C13 1.361(9)
C12 H12 0.9300
C13 C14 1.408(9)
C13 H13 0.9300
C14 C15 1.389(8)
C15 C16 1.391(8)
C15 C20 1.500(7)
C16 C17 1.434(9)
C17 C18 1.361(9)
C17 H17 0.9300
C18 C19 1.401(9)
C18 H18 0.9300
C19 H19 0.9300
C20 C21 1.373(8)
C20 C25 1.396(7)
C21 C22 1.391(8)
C21 H21 0.9300
C22 C23 1.369(8)
C22 H22 0.9300
C23 C24 1.362(9)
C24 C25 1.394(8)
C24 H24 0.9300
C25 H25 0.9300
C26 C27 1.382(8)
C26 C31 1.404(8)
C27 C28 1.384(9)
C27 H27 0.9300
C28 C29 1.375(9)
C28 H28 0.9300
C29 C30 1.406(9)
C29 H29 0.9300
C30 C31 1.378(8)
C30 H30 0.9300
C31 H31 0.9300
C32 C33 1.374(9)
C32 C37 1.393(9)
C33 C34 1.388(8)
C33 H33 0.9300
C34 C35 1.379(10)
C34 H34 0.9300
C35 C36 1.383(10)
C35 H35 0.9300
C36 C37 1.397(8)
C36 H36 0.9300
C37 H37 0.9300
C38 C39 1.391(8)
C38 C43 1.388(8)
C39 C40 1.386(8)
C39 H39 0.9300
C40 C41 1.373(8)
C40 H40 0.9300
C41 C42 1.386(9)
C41 H41 0.9300
C42 C43 1.390(8)
C42 H42 0.9300
C43 H43 0.9300

loop_
_geom_torsion_atom_site_label_1
_geom_torsion_atom_site_label_2
_geom_torsion_atom_site_label_3
_geom_torsion_atom_site_label_4
_geom_torsion
N1 Ir1 P1 C38 -172.1(3)
N2 Ir1 P1 C38 101.2(3)
C4 Ir1 P1 C38 -1.9(3)
C2 Ir1 P1 C38 -83.3(5)
C1 Ir1 P1 C38 -75.0(3)
C5 Ir1 P1 C38 -39.1(3)
C3 Ir1 P1 C38 13.0(5)
N1 Ir1 P1 C32 -49.6(3)
N2 Ir1 P1 C32 -136.3(3)
C4 Ir1 P1 C32 120.6(3)
C2 Ir1 P1 C32 39.2(6)
C1 Ir1 P1 C32 47.5(3)
C5 Ir1 P1 C32 83.4(3)
C3 Ir1 P1 C32 135.5(5)
N1 Ir1 P1 C26 68.7(2)
N2 Ir1 P1 C26 -18.0(3)
C4 Ir1 P1 C26 -121.1(3)
C2 Ir1 P1 C26 157.5(5)
C1 Ir1 P1 C26 165.8(3)
C5 Ir1 P1 C26 -158.3(3)
C3 Ir1 P1 C26 -106.2(5)
N2 Ir1 N1 C11 168.5(6)
C4 Ir1 N1 C11 -81.1(7)
C2 Ir1 N1 C11 -78.5(6)
C1 Ir1 N1 C11 -40.3(6)
C5 Ir1 N1 C11 -25.4(7)
C3 Ir1 N1 C11 -103.9(6)
P1 Ir1 N1 C11 78.8(5)
N2 Ir1 N1 C14 -29.9(5)
C4 Ir1 N1 C14 80.5(8)
C2 Ir1 N1 C14 83.1(6)
C1 Ir1 N1 C14 121.3(6)
C5 Ir1 N1 C14 136.2(5)
C3 Ir1 N1 C14 57.7(6)
P1 Ir1 N1 C14 -119.6(5)
N1 Ir1 N2 C19 -169.7(6)
C4 Ir1 N2 C19 35.3(6)
C2 Ir1 N2 C19 100.7(6)
C1 Ir1 N2 C19 92.0(7)
C5 Ir1 N2 C19 26.0(7)
C3 Ir1 N2 C19 71.5(6)
P1 Ir1 N2 C19 -81.2(5)
N1 Ir1 N2 C16 30.1(5)
C4 Ir1 N2 C16 -124.8(5)
C2 Ir1 N2 C16 -59.5(6)
C1 Ir1 N2 C16 -68.1(7)
C5 Ir1 N2 C16 -134.1(5)
C3 Ir1 N2 C16 -88.6(5)
P1 Ir1 N2 C16 118.7(5)
N1 Ir1 C1 C5 162.0(4)
N2 Ir1 C1 C5 -102.4(6)
C4 Ir1 C1 C5 -36.8(3)
C2 Ir1 C1 C5 -115.3(5)
C3 Ir1 C1 C5 -79.4(4)
P1 Ir1 C1 C5 69.8(4)
N1 Ir1 C1 C2 -82.8(4)
N2 Ir1 C1 C2 12.8(7)
C4 Ir1 C1 C2 78.5(4)
C5 Ir1 C1 C2 115.3(5)
C3 Ir1 C1 C2 35.9(4)
P1 Ir1 C1 C2 -174.9(3)
N1 Ir1 C1 C6 37.2(8)
N2 Ir1 C1 C6 132.8(7)
C4 Ir1 C1 C6 -161.6(10)
C2 Ir1 C1 C6 119.9(10)
C5 Ir1 C1 C6 -124.8(10)
C3 Ir1 C1 C6 155.8(9)
P1 Ir1 C1 C6 -55.0(8)
C5 C1 C2 C3 0.5(9)
C6 C1 C2 C3 169.6(8)
Ir1 C1 C2 C3 -62.4(7)
C5 C1 C2 C7 -177.6(7)
C6 C1 C2 C7 -8.6(12)
Ir1 C1 C2 C7 119.4(8)
C5 C1 C2 Ir1 63.0(4)
C6 C1 C2 Ir1 -128.0(7)
N1 Ir1 C2 C3 -141.2(5)
N2 Ir1 C2 C3 -54.4(6)
C4 Ir1 C2 C3 37.5(5)
C1 Ir1 C2 C3 118.9(7)
C5 Ir1 C2 C3 80.4(5)
P1 Ir1 C2 C3 130.5(5)
N1 Ir1 C2 C1 100.0(4)
N2 Ir1 C2 C1 -173.3(3)
C4 Ir1 C2 C1 -81.3(4)
C5 Ir1 C2 C1 -38.5(4)
C3 Ir1 C2 C1 -118.9(7)
P1 Ir1 C2 C1 11.6(7)
N1 Ir1 C2 C7 -20.0(6)
N2 Ir1 C2 C7 66.8(7)
C4 Ir1 C2 C7 158.7(7)
C1 Ir1 C2 C7 -119.9(8)
C5 Ir1 C2 C7 -158.4(7)
C3 Ir1 C2 C7 121.2(9)
P1 Ir1 C2 C7 -108.3(7)
C1 C2 C3 C4 1.0(11)
C7 C2 C3 C4 179.1(6)
Ir1 C2 C3 C4 -60.3(6)
C1 C2 C3 C8 -178.8(6)
C7 C2 C3 C8 -0.7(16)
Ir1 C2 C3 C8 119.8(9)
C1 C2 C3 Ir1 61.3(6)
C7 C2 C3 Ir1 -120.5(8)
N1 Ir1 C3 C2 45.6(6)
N2 Ir1 C3 C2 131.5(5)
C4 Ir1 C3 C2 -118.3(7)
C1 Ir1 C3 C2 -37.6(5)
C5 Ir1 C3 C2 -80.1(5)
P1 Ir1 C3 C2 -140.2(4)
N1 Ir1 C3 C4 163.9(3)
N2 Ir1 C3 C4 -110.2(4)
C2 Ir1 C3 C4 118.3(7)
C1 Ir1 C3 C4 80.7(4)
C5 Ir1 C3 C4 38.1(4)
P1 Ir1 C3 C4 -22.0(6)
N1 Ir1 C3 C8 -75.8(6)
N2 Ir1 C3 C8 10.1(6)
C4 Ir1 C3 C8 120.3(7)
C2 Ir1 C3 C8 -121.4(9)
C1 Ir1 C3 C8 -159.0(7)
C5 Ir1 C3 C8 158.5(7)
P1 Ir1 C3 C8 98.4(7)
C2 C3 C4 C5 -2.1(9)
C8 C3 C4 C5 177.7(7)
Ir1 C3 C4 C5 -62.9(4)
C2 C3 C4 C9 -166.6(8)
C8 C3 C4 C9 13.2(12)
Ir1 C3 C4 C9 132.6(7)
C2 C3 C4 Ir1 60.8(6)
C8 C3 C4 Ir1 -119.4(8)
N1 Ir1 C4 C5 82.9(6)
N2 Ir1 C4 C5 -170.1(3)
C2 Ir1 C4 C5 80.0(4)
C1 Ir1 C4 C5 36.7(3)
C3 Ir1 C4 C5 116.4(5)
P1 Ir1 C4 C5 -74.6(4)
N1 Ir1 C4 C3 -33.5(7)
N2 Ir1 C4 C3 73.5(4)
C2 Ir1 C4 C3 -36.4(4)
C1 Ir1 C4 C3 -79.7(4)
C5 Ir1 C4 C3 -116.4(5)
P1 Ir1 C4 C3 169.0(3)
N1 Ir1 C4 C9 -156.5(6)
N2 Ir1 C4 C9 -49.5(8)
C2 Ir1 C4 C9 -159.4(9)
C1 Ir1 C4 C9 157.2(10)
C5 Ir1 C4 C9 120.6(9)
C3 Ir1 C4 C9 -123.0(9)
P1 Ir1 C4 C9 46.0(8)
C2 C1 C5 C4 -1.9(6)
C6 C1 C5 C4 -170.4(8)
Ir1 C1 C5 C4 60.8(4)
C2 C1 C5 C10 170.2(6)
C6 C1 C5 C10 1.6(11)
Ir1 C1 C5 C10 -127.2(5)
C2 C1 C5 Ir1 -62.6(5)
C6 C1 C5 Ir1 128.8(8)
C3 C4 C5 C1 2.5(6)
C9 C4 C5 C1 167.2(7)
Ir1 C4 C5 C1 -60.9(4)
C3 C4 C5 C10 -169.5(6)
C9 C4 C5 C10 -4.7(10)
Ir1 C4 C5 C10 127.2(6)
C3 C4 C5 Ir1 63.4(5)
C9 C4 C5 Ir1 -131.9(7)
N1 Ir1 C5 C1 -24.6(5)
N2 Ir1 C5 C1 133.9(4)
C4 Ir1 C5 C1 119.0(4)
C2 Ir1 C5 C1 39.3(4)
C3 Ir1 C5 C1 80.8(4)
P1 Ir1 C5 C1 -123.1(4)
N1 Ir1 C5 C4 -143.6(4)
N2 Ir1 C5 C4 14.9(5)
C2 Ir1 C5 C4 -79.8(4)
C1 Ir1 C5 C4 -119.0(4)
C3 Ir1 C5 C4 -38.2(4)
P1 Ir1 C5 C4 117.8(3)
N1 Ir1 C5 C10 95.4(8)
N2 Ir1 C5 C10 -106.1(8)
C4 Ir1 C5 C10 -121.0(10)
C2 Ir1 C5 C10 159.2(9)
C1 Ir1 C5 C10 120.0(10)
C3 Ir1 C5 C10 -159.2(9)
P1 Ir1 C5 C10 -3.2(8)
C14 N1 C11 C12 -0.1(8)
Ir1 N1 C11 C12 164.3(5)
N1 C11 C12 C13 -0.6(8)
C11 C12 C13 C14 1.1(8)
C11 N1 C14 C15 -177.2(6)
Ir1 N1 C14 C15 18.2(10)
C11 N1 C14 C13 0.7(8)
Ir1 N1 C14 C13 -163.9(5)
C12 C13 C14 C15 176.7(7)
C12 C13 C14 N1 -1.1(8)
N1 C14 C15 C16 6.0(9)
C13 C14 C15 C16 -171.5(8)
N1 C14 C15 C20 -174.3(6)
C13 C14 C15 C20 8.2(10)
C14 C15 C16 N2 -4.8(9)
C20 C15 C16 N2 175.5(6)
C14 C15 C16 C17 169.6(7)
C20 C15 C16 C17 -10.1(10)
C19 N2 C16 C15 176.8(6)
Ir1 N2 C16 C15 -19.9(9)
C19 N2 C16 C17 1.4(7)
Ir1 N2 C16 C17 164.7(4)
C15 C16 C17 C18 -175.9(7)
N2 C16 C17 C18 -0.6(8)
C16 C17 C18 C19 -0.4(8)
C16 N2 C19 C18 -1.7(8)
Ir1 N2 C19 C18 -164.3(5)
C17 C18 C19 N2 1.3(8)
C16 C15 C20 C21 91.7(7)
C14 C15 C20 C21 -88.0(7)
C16 C15 C20 C25 -91.9(7)
C14 C15 C20 C25 88.4(7)
C25 C20 C21 C22 -1.7(9)
C15 C20 C21 C22 174.6(6)
C20 C21 C22 C23 -2.4(10)
C21 C22 C23 C24 4.8(9)
C21 C22 C23 N3 -173.7(5)
O2 N3 C23 C22 -41.0(8)
O1 N3 C23 C22 137.4(6)
O2 N3 C23 C24 140.4(6)
O1 N3 C23 C24 -41.2(7)
C22 C23 C24 C25 -2.9(9)
N3 C23 C24 C25 175.6(5)
C23 C24 C25 C20 -1.5(9)
C21 C20 C25 C24 3.7(9)
C15 C20 C25 C24 -172.8(5)
C38 P1 C26 C27 4.7(5)
C32 P1 C26 C27 -103.3(5)
Ir1 P1 C26 C27 131.8(4)
C38 P1 C26 C31 176.9(5)
C32 P1 C26 C31 68.8(5)
Ir1 P1 C26 C31 -56.1(5)
C31 C26 C27 C28 0.0(8)
P1 C26 C27 C28 172.0(4)
C26 C27 C28 C29 -1.2(9)
C27 C28 C29 C30 1.7(9)
C28 C29 C30 C31 -1.0(9)
C29 C30 C31 C26 -0.3(9)
C27 C26 C31 C30 0.7(8)
P1 C26 C31 C30 -171.6(4)
C38 P1 C32 C33 71.6(5)
C26 P1 C32 C33 177.5(5)
Ir1 P1 C32 C33 -57.2(5)
C38 P1 C32 C37 -109.5(5)
C26 P1 C32 C37 -3.6(6)
Ir1 P1 C32 C37 121.7(5)
C37 C32 C33 C34 0.1(9)
P1 C32 C33 C34 179.0(5)
C32 C33 C34 C35 0.8(10)
C33 C34 C35 C36 -0.8(10)
C34 C35 C36 C37 -0.1(10)
C33 C32 C37 C36 -1.0(9)
P1 C32 C37 C36 -179.9(5)
C35 C36 C37 C32 1.0(10)
C32 P1 C38 C39 -174.5(5)
C26 P1 C38 C39 79.2(5)
Ir1 P1 C38 C39 -46.9(6)
C32 P1 C38 C43 13.6(6)
C26 P1 C38 C43 -92.7(6)
Ir1 P1 C38 C43 141.2(5)
C43 C38 C39 C40 1.0(10)
P1 C38 C39 C40 -171.2(5)
C38 C39 C40 C41 -0.7(10)
C39 C40 C41 C42 -0.4(11)
C40 C41 C42 C43 1.1(11)
C41 C42 C43 C38 -0.8(10)
C39 C38 C43 C42 -0.3(10)
P1 C38 C43 C42 171.5(5)
O5 S1 C111 F2 61.4(6)
O3 S1 C111 F2 -58.0(7)
O4 S1 C111 F2 -177.3(5)
O5 S1 C111 F1 -58.8(5)
O3 S1 C111 F1 -178.2(5)
O4 S1 C111 F1 62.5(6)
O5 S1 C111 F3 -177.3(5)
O3 S1 C111 F3 63.3(5)
O4 S1 C111 F3 -56.0(5)
